data_7222284
loop_
_publ_author_name
'Dubey, Mrigendra'
'Kumar, Ashish'
'Dhavale, Vishal M.'
'Kurungot, Sreekumar'
'Pandey, Daya Shankar'

_publ_section_title
;
 Can enantiomer ligands produce structurally distinct homochiral MOFs?
;
_journal_issue 43
_journal_name_full CrystEngComm
_journal_page_first 8202
_journal_paper_doi 10.1039/C5CE01180A
_journal_volume 17
_journal_year 2015
_chemical_absolute_configuration syn
_chemical_compound_source Synthesized
_chemical_formula_moiety 'C60 H130 Cu3 N6 O13, 19(O)'
_chemical_formula_sum 'C60 H130 Cu3 N6 O32'
_chemical_formula_weight 1638.33
_space_group_IT_number 181
_symmetry_cell_setting hexagonal
_symmetry_Int_Tables_number 181
_symmetry_space_group_name_Hall 'P 64 2 (0 0 2)'
_symmetry_space_group_name_H-M 'P 64 2 2'
_atom_sites_solution_hydrogens geom
_atom_sites_solution_primary direct
_atom_sites_solution_secondary difmap
_audit_creation_method SHELXL-97
_audit_update_record
;
2015-09-18 deposited with the CCDC.
2015-09-23 downloaded from the CCDC.
;
_cell_angle_alpha 90.00
_cell_angle_beta 90.00
_cell_angle_gamma 120.00
_cell_formula_units_Z 6
_cell_length_a 27.0118(2)
_cell_length_b 27.0118(2)
_cell_length_c 25.0254(3)
_cell_measurement_temperature 298(2)
_cell_volume 15813.2(3)
_computing_cell_refinement 'Bruker SMART'
_computing_data_collection 'Bruker SMART'
_computing_data_reduction 'Bruker SAINT'
_computing_molecular_graphics Wingx
_computing_publication_material Wingx
_computing_structure_refinement 'SHELXL-97 (Sheldrick, 1997)'
_computing_structure_solution 'Bruker SHELXTL'
_diffrn_ambient_temperature 298(2)
_diffrn_measured_fraction_theta_full 0.990
_diffrn_measured_fraction_theta_max 0.990
_diffrn_measurement_device_type 'CCD area detector'
_diffrn_measurement_method 'phi and omega scans'
_diffrn_radiation_monochromator graphite
_diffrn_radiation_type CuK\a
_diffrn_radiation_wavelength 1.54184
_diffrn_reflns_av_R_equivalents 0.0183
_diffrn_reflns_av_sigmaI/netI 0.0172
_diffrn_reflns_limit_h_max 29
_diffrn_reflns_limit_h_min -24
_diffrn_reflns_limit_k_max 32
_diffrn_reflns_limit_k_min -32
_diffrn_reflns_limit_l_max 29
_diffrn_reflns_limit_l_min -20
_diffrn_reflns_number 33522
_diffrn_reflns_theta_full 66.88
_diffrn_reflns_theta_max 66.88
_diffrn_reflns_theta_min 4.01
_diffrn_source 'fine-focus sealed tube'
_exptl_absorpt_coefficient_mu 1.238
_exptl_absorpt_correction_T_max 0.7898
_exptl_absorpt_correction_T_min 0.7077
_exptl_absorpt_correction_type multi-scan
_exptl_absorpt_process_details 'SADABS, Bruker, 1997'
_exptl_crystal_colour Blue
_exptl_crystal_density_diffrn 1.007
_exptl_crystal_density_method 'not measured'
_exptl_crystal_description Block
_exptl_crystal_F_000 5010
_exptl_crystal_size_max 0.30
_exptl_crystal_size_mid 0.25
_exptl_crystal_size_min 0.20
_refine_diff_density_max 1.343
_refine_diff_density_min -0.470
_refine_diff_density_rms 0.155
_refine_ls_abs_structure_details 'Flack H D (1983), Acta Cryst. A39, 876-881'
_refine_ls_abs_structure_Flack 0.01(4)
_refine_ls_extinction_method none
_refine_ls_goodness_of_fit_ref 1.285
_refine_ls_hydrogen_treatment mixed
_refine_ls_matrix_type full
_refine_ls_number_parameters 459
_refine_ls_number_reflns 9306
_refine_ls_number_restraints 0
_refine_ls_restrained_S_all 1.285
_refine_ls_R_factor_all 0.0840
_refine_ls_R_factor_gt 0.0829
_refine_ls_shift/su_max 0.000
_refine_ls_shift/su_mean 0.000
_refine_ls_structure_factor_coef Fsqd
_refine_ls_weighting_details 'calc w=1/[\s^2^(Fo^2^)+(0.1500P)^2^+9.1307P] where P=(Fo^2^+2Fc^2^)/3'
_refine_ls_weighting_scheme calc
_refine_ls_wR_factor_gt 0.2330
_refine_ls_wR_factor_ref 0.2350
_reflns_number_gt 9072
_reflns_number_total 9306
_reflns_threshold_expression >2sigma(I)
_cod_data_source_file c5ce01180a2.cif
_cod_data_source_block Structure_2
_cod_depositor_comments 'Adding full bibliography for 7222284--7222285.cif.'
_cod_database_code 7222284

loop_
_symmetry_equiv_pos_as_xyz
'x, y, z'
'x-y, x, z+2/3'
'-y, x-y, z+1/3'
'-x, -y, z'
'-x+y, -x, z+2/3'
'y, -x+y, z+1/3'
'x-y, -y, -z'
'-x, -x+y, -z+2/3'
'y, x, -z+1/3'
'-y, -x, -z+1/3'
'-x+y, y, -z'
'x, x-y, -z+2/3'

loop_
_atom_site_label
_atom_site_type_symbol
_atom_site_fract_x
_atom_site_fract_y
_atom_site_fract_z
_atom_site_U_iso_or_equiv
_atom_site_adp_type
_atom_site_occupancy
_atom_site_symmetry_multiplicity
_atom_site_calc_flag
_atom_site_refinement_flags
_atom_site_disorder_assembly
_atom_site_disorder_group
C1 C 0.62380(19) -0.1163(2) -0.24421(18) 0.0341(9) Uani 1 1 d . . .
C2 C 0.6274(2) -0.0842(2) -0.19240(18) 0.0374(9) Uani 1 1 d . . .
H2 H 0.6560 -0.0437 -0.1968 0.045 Uiso 1 1 calc R . .
C3 C 0.5686(3) -0.0900(3) -0.1815(2) 0.0490(12) Uani 1 1 d . . .
H3A H 0.5419 -0.1292 -0.1715 0.059 Uiso 1 1 calc R . .
H3B H 0.5547 -0.0819 -0.2142 0.059 Uiso 1 1 calc R . .
C4 C 0.5697(4) -0.0494(4) -0.1367(2) 0.072(2) Uani 1 1 d . . .
H4 H 0.5870 -0.0558 -0.1050 0.086 Uiso 1 1 calc R . .
C5 C 0.5106(5) -0.0649(5) -0.1225(4) 0.102(4) Uani 1 1 d . . .
H5A H 0.4892 -0.1047 -0.1133 0.153 Uiso 1 1 calc R . .
H5B H 0.4928 -0.0576 -0.1524 0.153 Uiso 1 1 calc R . .
H5C H 0.5113 -0.0423 -0.0925 0.153 Uiso 1 1 calc R . .
C6 C 0.6060(5) 0.0135(4) -0.1519(3) 0.090(3) Uani 1 1 d . . .
H6A H 0.6438 0.0216 -0.1615 0.135 Uiso 1 1 calc R . .
H6B H 0.6083 0.0369 -0.1221 0.135 Uiso 1 1 calc R . .
H6C H 0.5889 0.0217 -0.1818 0.135 Uiso 1 1 calc R . .
C7 C 0.7064(2) -0.0797(2) -0.1391(2) 0.0397(10) Uani 1 1 d . . .
H7A H 0.7240 -0.0846 -0.1709 0.048 Uiso 1 1 calc R . .
H7B H 0.7140 -0.0985 -0.1098 0.048 Uiso 1 1 calc R . .
C8 C 0.7342(2) -0.01627(19) -0.12669(19) 0.0400(10) Uani 1 1 d . . .
C9 C 0.7226(3) 0.0018(2) -0.0790(2) 0.0546(15) Uani 1 1 d . . .
H9 H 0.6991 -0.0253 -0.0540 0.066 Uiso 1 1 calc R . .
C10 C 0.7706(3) 0.0243(2) -0.1628(2) 0.0492(12) Uani 1 1 d . . .
H10 H 0.7794 0.0127 -0.1947 0.059 Uiso 1 1 calc R . .
C11 C 0.7451(3) 0.0598(2) -0.0674(2) 0.0548(15) Uani 1 1 d . . .
H11 H 0.7363 0.0710 -0.0354 0.066 Uiso 1 1 calc R . .
C12 C 0.7946(3) 0.0831(2) -0.1520(2) 0.0536(14) Uani 1 1 d . . .
H12 H 0.8192 0.1101 -0.1765 0.064 Uiso 1 1 calc R . .
C13 C 0.7811(2) 0.1007(2) -0.10452(19) 0.0435(11) Uani 1 1 d . . .
C14 C 0.8049(2) 0.1632(2) -0.0925(2) 0.0443(11) Uani 1 1 d . . .
H14A H 0.8246 0.1852 -0.1240 0.053 Uiso 1 1 calc R . .
H14B H 0.7734 0.1698 -0.0853 0.053 Uiso 1 1 calc R . .
C15 C 0.9450(3) 0.2449(3) -0.0755(3) 0.0595(15) Uani 1 1 d . . .
C16 C 0.8995(2) 0.1853(2) -0.0568(2) 0.0483(12) Uani 1 1 d . . .
H16 H 0.8934 0.1575 -0.0849 0.058 Uiso 1 1 calc R . .
C17 C 0.9227(3) 0.1711(3) -0.0071(3) 0.0566(13) Uani 1 1 d . B .
H17A H 0.9623 0.1822 -0.0133 0.068 Uiso 1 1 calc R . .
H17B H 0.9217 0.1938 0.0225 0.068 Uiso 1 1 calc R . .
C21 C 0.7683(3) 0.2770(2) -0.0145(2) 0.0454(11) Uani 1 1 d . . .
C22 C 0.8137(3) 0.3386(2) -0.0296(2) 0.0462(11) Uani 1 1 d . . .
H22 H 0.7970 0.3549 -0.0538 0.055 Uiso 1 1 calc R . .
C23 C 0.8338(3) 0.3737(2) 0.0216(3) 0.0566(14) Uani 1 1 d . . .
H23A H 0.8006 0.3646 0.0435 0.068 Uiso 1 1 calc R . .
H23B H 0.8575 0.3626 0.0414 0.068 Uiso 1 1 calc R . .
C24 C 0.8673(3) 0.4381(3) 0.0125(4) 0.076(2) Uani 1 1 d . . .
H24 H 0.8993 0.4464 -0.0114 0.091 Uiso 1 1 calc R . .
C25 C 0.8918(6) 0.4687(4) 0.0642(5) 0.120(4) Uani 1 1 d . . .
H25A H 0.9131 0.5091 0.0579 0.180 Uiso 1 1 calc R . .
H25B H 0.9167 0.4564 0.0790 0.180 Uiso 1 1 calc R . .
H25C H 0.8614 0.4601 0.0889 0.180 Uiso 1 1 calc R . .
C26 C 0.8318(6) 0.4608(4) -0.0136(7) 0.133(5) Uani 1 1 d . . .
H26A H 0.8162 0.4409 -0.0466 0.199 Uiso 1 1 calc R . .
H26B H 0.8555 0.5009 -0.0206 0.199 Uiso 1 1 calc R . .
H26C H 0.8012 0.4549 0.0099 0.199 Uiso 1 1 calc R . .
C27 C 0.8540(3) 0.3302(2) -0.1166(2) 0.0472(12) Uani 1 1 d . . .
H27A H 0.8844 0.3254 -0.1319 0.057 Uiso 1 1 calc R . .
H27B H 0.8180 0.2959 -0.1241 0.057 Uiso 1 1 calc R . .
C28 C 0.8542(2) 0.3799(2) -0.14278(19) 0.0429(11) Uani 1 1 d . . .
C29 C 0.9052(2) 0.4292(2) -0.15468(18) 0.0387(10) Uani 1 1 d . . .
H29 H 0.9398 0.4311 -0.1466 0.046 Uiso 1 1 calc R . .
C30 C 0.8032(2) 0.3788(3) -0.1560(3) 0.0614(16) Uani 1 1 d . . .
H30 H 0.7685 0.3456 -0.1500 0.074 Uiso 1 1 calc R . .
O1 O 0.62777(15) -0.16134(14) -0.23986(12) 0.0374(7) Uani 1 1 d . . .
O2 O 0.61839(16) -0.09668(15) -0.28666(12) 0.0408(7) Uani 1 1 d . . .
O3 O 0.93483(17) 0.28587(15) -0.06799(15) 0.0484(8) Uani 1 1 d . . .
O4 O 0.9887(3) 0.2501(3) -0.0963(3) 0.104(2) Uani 1 1 d . . .
O5 O 0.78523(15) 0.24053(13) -0.01097(14) 0.0422(8) Uani 1 1 d . . .
O6 O 0.71940(18) 0.26720(18) -0.0036(2) 0.0585(10) Uani 1 1 d . . .
O7 O 0.5283(2) -0.23583(12) -0.1667 0.0571(13) Uani 1 2 d S . .
O8 O 0.4624(4) -0.3208(4) -0.2342(4) 0.134(3) Uani 1 1 d . . .
O9 O 0.6242(3) 0.0098(2) -0.2958(2) 0.0731(13) Uani 1 1 d . . .
O11 O 0.72864(17) 0.12899(15) 0.03744(15) 0.0501(9) Uani 1 1 d . . .
O12 O 0.66698(18) 0.3340(4) 0.0000 0.086(2) Uani 1 2 d S . .
O13 O 0.7104(6) 0.3927(7) 0.0963(6) 0.196(6) Uani 1 1 d . . .
O14 O 0.9878(2) 0.44247(17) -0.04230(17) 0.0607(11) Uani 1 1 d . . .
O15 O 1.0200(2) 0.38733(19) -0.11537(18) 0.0642(11) Uani 1 1 d . . .
O16 O 1.1293(4) 0.4104(5) -0.0807(5) 0.148(4) Uani 1 1 d . . .
O10 O 0.7306(8) 0.1085(6) -0.3041(4) 0.229(8) Uani 1 1 d . . .
O17 O 0.8965(5) 0.2123(9) -0.2105(6) 0.283(12) Uani 1 1 d . . .
Cu1 Cu 0.62195(4) -0.18902(2) -0.1667 0.0315(2) Uani 1 2 d S . .
Cu2 Cu 0.86294(3) 0.26566(3) -0.03297(3) 0.0358(2) Uani 1 1 d . . .
N1 N 0.64454(18) -0.10812(16) -0.14741(15) 0.0348(8) Uani 1 1 d . . .
H1 H 0.6267 -0.1075 -0.1168 0.042 Uiso 1 1 calc R . .
N2 N 0.84512(18) 0.18456(16) -0.04649(15) 0.0380(8) Uani 1 1 d . . .
H2A H 0.8278 0.1627 -0.0172 0.046 Uiso 1 1 calc R . .
N3 N 0.8622(2) 0.33693(17) -0.05689(16) 0.0419(9) Uani 1 1 d . . .
H3 H 0.8960 0.3687 -0.0488 0.050 Uiso 1 1 calc R . .
C20 C 0.9149(5) 0.0993(4) 0.0614(3) 0.083(2) Uani 1 1 d . B .
H20A H 0.8938 0.0597 0.0714 0.124 Uiso 1 1 calc R . .
H20B H 0.9121 0.1222 0.0892 0.124 Uiso 1 1 calc R . .
H20C H 0.9544 0.1104 0.0561 0.124 Uiso 1 1 calc R . .
C18 C 0.8901(5) 0.1083(3) 0.0089(3) 0.085(3) Uani 1 1 d . . .
H18A H 0.8485 0.0915 0.0091 0.102 Uiso 0.50 1 calc PR A 1
C19A C 0.9139(8) 0.0803(8) -0.0358(7) 0.076(4) Uiso 0.50 1 d P B 1
H19A H 0.8958 0.0397 -0.0302 0.115 Uiso 0.50 1 calc PR B 1
H19B H 0.9545 0.0971 -0.0321 0.115 Uiso 0.50 1 calc PR B 1
H19C H 0.9051 0.0877 -0.0710 0.115 Uiso 0.50 1 calc PR B 1
C19B C 0.8746(7) 0.0607(7) -0.0333(6) 0.069(3) Uiso 0.50 1 d P B 2
H19D H 0.8550 0.0240 -0.0162 0.103 Uiso 0.50 1 calc PR B 2
H19E H 0.9089 0.0657 -0.0498 0.103 Uiso 0.50 1 calc PR B 2
H19F H 0.8503 0.0629 -0.0601 0.103 Uiso 0.50 1 calc PR B 2
H18B H 0.865(8) 0.053(8) 0.074(7) 0.082 Uiso 0.50 1 d P C 2

loop_
_atom_site_aniso_label
_atom_site_aniso_U_11
_atom_site_aniso_U_22
_atom_site_aniso_U_33
_atom_site_aniso_U_23
_atom_site_aniso_U_13
_atom_site_aniso_U_12
C1 0.036(2) 0.036(2) 0.039(2) -0.0003(17) 0.0007(17) 0.0242(19)
C2 0.049(3) 0.035(2) 0.038(2) 0.0000(18) 0.0013(19) 0.029(2)
C3 0.062(3) 0.057(3) 0.050(3) 0.001(2) 0.007(2) 0.046(3)
C4 0.123(6) 0.103(5) 0.047(3) 0.003(3) 0.015(3) 0.099(5)
C5 0.142(9) 0.153(9) 0.082(5) 0.021(5) 0.037(6) 0.127(8)
C6 0.169(9) 0.091(6) 0.068(4) -0.016(4) -0.011(5) 0.109(7)
C7 0.050(3) 0.029(2) 0.043(2) -0.0011(18) -0.006(2) 0.023(2)
C8 0.055(3) 0.029(2) 0.039(2) 0.0005(17) 0.002(2) 0.023(2)
C9 0.093(4) 0.025(2) 0.037(2) 0.0020(18) 0.007(3) 0.022(3)
C10 0.065(3) 0.035(2) 0.042(2) -0.006(2) 0.008(2) 0.020(2)
C11 0.083(4) 0.029(2) 0.037(2) -0.0019(19) 0.011(3) 0.016(3)
C12 0.071(4) 0.033(2) 0.043(3) 0.005(2) 0.015(2) 0.016(2)
C13 0.060(3) 0.028(2) 0.037(2) -0.0027(18) -0.001(2) 0.017(2)
C14 0.060(3) 0.025(2) 0.040(2) -0.0017(18) -0.004(2) 0.016(2)
C15 0.058(3) 0.054(3) 0.066(3) 0.013(3) 0.025(3) 0.027(3)
C16 0.052(3) 0.040(3) 0.054(3) 0.000(2) 0.007(2) 0.024(2)
C17 0.054(3) 0.055(3) 0.069(3) 0.001(3) 0.003(3) 0.033(3)
C21 0.057(3) 0.034(2) 0.046(2) 0.004(2) -0.002(2) 0.023(2)
C22 0.057(3) 0.029(2) 0.052(3) 0.005(2) 0.006(2) 0.021(2)
C23 0.070(4) 0.037(3) 0.059(3) -0.003(2) 0.013(3) 0.024(3)
C24 0.078(4) 0.041(3) 0.101(5) -0.006(3) 0.023(4) 0.024(3)
C25 0.166(11) 0.052(4) 0.119(8) -0.043(5) -0.027(8) 0.037(6)
C26 0.165(12) 0.049(4) 0.198(14) -0.001(6) -0.011(10) 0.063(6)
C27 0.064(3) 0.037(2) 0.036(2) 0.0024(19) 0.000(2) 0.021(2)
C28 0.047(3) 0.041(2) 0.038(2) 0.0081(19) -0.002(2) 0.019(2)
C29 0.035(2) 0.039(2) 0.043(2) 0.0100(19) 0.0022(19) 0.0191(19)
C30 0.032(3) 0.060(3) 0.074(4) 0.023(3) -0.001(2) 0.009(2)
O1 0.0518(19) 0.0364(16) 0.0364(15) -0.0023(13) -0.0001(13) 0.0313(15)
O2 0.057(2) 0.0427(18) 0.0366(15) 0.0027(13) -0.0002(14) 0.0348(17)
O3 0.049(2) 0.0378(18) 0.0505(19) 0.0051(15) 0.0099(16) 0.0153(16)
O4 0.079(4) 0.083(4) 0.156(6) 0.027(4) 0.059(4) 0.045(3)
O5 0.0484(19) 0.0289(15) 0.0498(18) 0.0060(13) 0.0049(15) 0.0198(14)
O6 0.049(2) 0.052(2) 0.080(3) 0.002(2) 0.002(2) 0.0295(18)
O7 0.043(3) 0.061(3) 0.061(3) -0.010(3) 0.000 0.0215(14)
O8 0.089(5) 0.149(8) 0.137(7) -0.007(6) -0.001(5) 0.041(5)
O9 0.104(4) 0.061(3) 0.069(3) -0.005(2) -0.022(3) 0.052(3)
O11 0.056(2) 0.0342(16) 0.0442(17) -0.0018(14) 0.0059(16) 0.0104(15)
O12 0.050(2) 0.072(4) 0.144(7) 0.000 0.003(4) 0.036(2)
O13 0.199(12) 0.258(15) 0.197(12) -0.105(11) -0.050(10) 0.164(12)
O14 0.072(3) 0.044(2) 0.059(2) 0.0059(17) -0.002(2) 0.024(2)
O15 0.062(3) 0.050(2) 0.064(2) 0.0110(19) 0.0115(19) 0.0152(19)
O16 0.110(6) 0.152(8) 0.157(8) 0.027(7) 0.005(6) 0.046(6)
O10 0.287(17) 0.147(9) 0.096(6) 0.008(6) 0.020(8) -0.009(10)
O17 0.101(7) 0.42(3) 0.165(10) 0.106(15) 0.049(7) 0.013(11)
Cu1 0.0427(5) 0.0250(3) 0.0327(4) -0.0013(3) 0.000 0.0214(3)
Cu2 0.0437(4) 0.0226(3) 0.0376(3) 0.0031(2) 0.0042(3) 0.0140(3)
N1 0.048(2) 0.0286(17) 0.0359(18) -0.0004(14) -0.0002(15) 0.0254(16)
N2 0.048(2) 0.0266(17) 0.0371(18) 0.0031(14) 0.0044(16) 0.0171(17)
N3 0.055(2) 0.0288(18) 0.0362(19) 0.0020(15) -0.0008(18) 0.0167(18)
C20 0.114(7) 0.087(6) 0.072(4) 0.011(4) 0.002(4) 0.069(5)
C18 0.158(9) 0.047(3) 0.060(4) 0.003(3) -0.006(5) 0.058(5)

loop_
_atom_type_symbol
_atom_type_description
_atom_type_scat_dispersion_real
_atom_type_scat_dispersion_imag
_atom_type_scat_source
C C 0.0180 0.0090 'International Tables Vol C Tables 4.2.6.8 and 6.1.1.4'
Cu Cu -1.9650 0.5890 'International Tables Vol C Tables 4.2.6.8 and 6.1.1.4'
N N 0.0310 0.0180 'International Tables Vol C Tables 4.2.6.8 and 6.1.1.4'
O O 0.0490 0.0320 'International Tables Vol C Tables 4.2.6.8 and 6.1.1.4'
H H 0.0000 0.0000 'International Tables Vol C Tables 4.2.6.8 and 6.1.1.4'

loop_
_geom_angle_atom_site_label_1
_geom_angle_atom_site_label_2
_geom_angle_atom_site_label_3
_geom_angle
_geom_angle_site_symmetry_1
_geom_angle_site_symmetry_3
O2 C1 O1 124.7(4) . .
O2 C1 C2 118.3(4) . .
O1 C1 C2 117.0(4) . .
N1 C2 C1 109.9(3) . .
N1 C2 C3 110.6(4) . .
C1 C2 C3 108.7(4) . .
C2 C3 C4 113.6(5) . .
C5 C4 C6 112.1(6) . .
C5 C4 C3 109.7(8) . .
C6 C4 C3 112.3(5) . .
N1 C7 C8 114.4(4) . .
C10 C8 C9 118.8(4) . .
C10 C8 C7 121.1(4) . .
C9 C8 C7 120.1(4) . .
C8 C9 C11 121.7(5) . .
C8 C10 C12 120.9(5) . .
C9 C11 C13 119.4(5) . .
C13 C12 C10 119.7(5) . .
C12 C13 C11 119.5(4) . .
C12 C13 C14 120.9(5) . .
C11 C13 C14 119.5(4) . .
N2 C14 C13 114.2(4) . .
O4 C15 O3 124.7(6) . .
O4 C15 C16 118.0(6) . .
O3 C15 C16 117.3(5) . .
N2 C16 C17 112.5(4) . .
N2 C16 C15 109.6(4) . .
C17 C16 C15 107.4(5) . .
C18 C17 C16 114.4(6) . .
O6 C21 O5 125.0(5) . .
O6 C21 C22 118.2(5) . .
O5 C21 C22 116.7(5) . .
N3 C22 C23 111.0(5) . .
N3 C22 C21 108.4(4) . .
C23 C22 C21 107.9(4) . .
C24 C23 C22 114.0(6) . .
C25 C24 C26 110.0(9) . .
C25 C24 C23 110.3(7) . .
C26 C24 C23 112.9(7) . .
C28 C27 N3 113.1(4) . .
C29 C28 C30 117.6(5) . .
C29 C28 C27 120.8(5) . .
C30 C28 C27 121.6(5) . .
C28 C29 C29 120.6(3) . 12_554
C30 C30 C28 121.7(3) 12_554 .
C1 O1 Cu1 114.5(3) . .
C1 O2 Cu2 128.7(3) . 2_544
C15 O3 Cu2 116.1(3) . .
C21 O5 Cu2 117.0(3) . .
O1 Cu1 O1 172.0(2) . 12_544
O1 Cu1 N1 94.43(14) . 12_544
O1 Cu1 N1 83.47(14) 12_544 12_544
O1 Cu1 N1 83.47(14) . .
O1 Cu1 N1 94.43(14) 12_544 .
N1 Cu1 N1 149.5(2) 12_544 .
O1 Cu1 O7 94.00(11) . .
O1 Cu1 O7 94.00(11) 12_544 .
N1 Cu1 O7 105.23(12) 12_544 .
N1 Cu1 O7 105.23(12) . .
O5 Cu2 O3 169.43(16) . .
O5 Cu2 N2 92.22(16) . .
O3 Cu2 N2 83.81(16) . .
O5 Cu2 N3 83.85(16) . .
O3 Cu2 N3 94.77(18) . .
N2 Cu2 N3 150.43(16) . .
O5 Cu2 O2 98.48(14) . 6_665
O3 Cu2 O2 91.98(15) . 6_665
N2 Cu2 O2 103.22(15) . 6_665
N3 Cu2 O2 106.34(15) . 6_665
C7 N1 C2 113.8(4) . .
C7 N1 Cu1 104.5(3) . .
C2 N1 Cu1 107.5(3) . .
C16 N2 C14 113.4(4) . .
C16 N2 Cu2 108.5(3) . .
C14 N2 Cu2 106.4(3) . .
C22 N3 C27 112.2(4) . .
C22 N3 Cu2 108.6(3) . .
C27 N3 Cu2 104.4(3) . .
C17 C18 C20 110.0(7) . .
C17 C18 C19B 120.8(8) . .
C20 C18 C19B 113.9(8) . .
C17 C18 C19A 101.1(9) . .
C20 C18 C19A 101.7(9) . .
C19B C18 C19A 33.3(8) . .

loop_
_geom_bond_atom_site_label_1
_geom_bond_atom_site_label_2
_geom_bond_distance
_geom_bond_site_symmetry_2
C1 O2 1.228(6) .
C1 O1 1.279(5) .
C1 C2 1.536(6) .
C2 N1 1.483(6) .
C2 C3 1.540(7) .
C3 C4 1.557(8) .
C4 C5 1.477(13) .
C4 C6 1.527(13) .
C7 N1 1.463(7) .
C7 C8 1.520(6) .
C8 C10 1.381(7) .
C8 C9 1.385(7) .
C9 C11 1.396(7) .
C10 C12 1.409(7) .
C11 C13 1.398(7) .
C12 C13 1.395(7) .
C13 C14 1.505(6) .
C14 N2 1.488(6) .
C15 O4 1.231(8) .
C15 O3 1.281(8) .
C15 C16 1.530(8) .
C16 N2 1.483(7) .
C16 C17 1.525(9) .
C17 C18 1.522(9) .
C21 O6 1.240(7) .
C21 O5 1.280(7) .
C21 C22 1.542(7) .
C22 N3 1.496(7) .
C22 C23 1.524(8) .
C23 C24 1.524(9) .
C24 C25 1.500(13) .
C24 C26 1.522(15) .
C27 C28 1.492(7) .
C27 N3 1.508(6) .
C28 C29 1.388(7) .
C28 C30 1.401(8) .
C29 C29 1.401(9) 12_554
C30 C30 1.343(14) 12_554
O1 Cu1 1.955(3) .
O2 Cu2 2.206(3) 2_544
O3 Cu2 1.943(4) .
O5 Cu2 1.935(4) .
O7 Cu1 2.190(6) .
Cu1 O1 1.955(3) 12_544
Cu1 N1 2.012(4) 12_544
Cu1 N1 2.012(4) .
Cu2 N2 2.022(4) .
Cu2 N3 2.026(4) .
Cu2 O2 2.206(3) 6_665
C20 C18 1.549(10) .
C18 C19B 1.551(16) .
C18 C19A 1.650(18) .
